data_4024109
loop_
_publ_author_name
'Rodney F. Klima'
'Abhijit V. Jadhav'
'Pradeep N. D. Singh'
'Mingxin Chang'
'Christine Vanos'
'Jagadis Sankaranarayanan'
'Mai Vu'
'Nazarin Ibrahim'
'Elaine Ross'
'Shaun McCloskey'
'Rajesh S. Murthy'
'Jeanette A. Krause'
'Bruce S. Ault'
'Anna D. Gudmundsd\'ottir'

_publ_contact_author_address
;     Department of Chemistry
      University of Cincinnati
      Cincinnati, OH 45221-0172 USA
;
_publ_contact_author_email anna.gudmundsdottir@uc.edu
_publ_contact_author_fax '513 556 9239'
_publ_contact_author_name 'Dr. Anna D. Gudmundsdottir'
_publ_contact_author_phone '513 556 3380'
_publ_section_title
;
 Photoinduced C-N Bond Cleavage in 2-Azido-1,3-diphenyl-propan-1-one
 Derivatives: Photorelease of Hydrazoic Acid
;
_journal_name_full 'Journal of Organic Chemistry'
_journal_page_first 6372
_journal_page_last 6381
_journal_paper_doi 10.1021/jo070558q
_journal_volume 72
_journal_year 2007
_chemical_formula_moiety 'C30 H24 O2'
_chemical_formula_sum 'C30 H24 O2'
_chemical_formula_weight 416.49
_chemical_name_systematic ?
_space_group_IT_number 14
_symmetry_cell_setting monoclinic
_symmetry_space_group_name_Hall '-P 2ybc'
_symmetry_space_group_name_H-M 'P 1 21/c 1'
_atom_sites_solution_hydrogens mixed
_atom_sites_solution_primary direct
_atom_sites_solution_secondary difmap
_audit_creation_method SHELXL-97
_cell_angle_alpha 90.00
_cell_angle_beta 104.453(2)
_cell_angle_gamma 90.00
_cell_formula_units_Z 4
_cell_length_a 16.5672(18)
_cell_length_b 5.9170(6)
_cell_length_c 23.228(3)
_cell_measurement_reflns_used 1513
_cell_measurement_temperature 150(2)
_cell_measurement_theta_max 22.32
_cell_measurement_theta_min 2.46
_cell_volume 2204.9(4)
_computing_cell_refinement 'Bruker SAINT v5.A06'
_computing_data_collection 'Bruker SMART v5.054'
_computing_data_reduction 'Bruker SAINT v5.A06'
_computing_molecular_graphics 'Bruker SHELXTL v5.1, 6.12 & DIAMOND v3.1d Brandenburg, K. (2006)'
_computing_publication_material 'Bruker SHELXTL v5.1, 6.12'
_computing_structure_refinement 'Bruker SHELXTL v5.1, 6.12'
_computing_structure_solution 'Bruker SHELXTL v5.1, 6.12'
_diffrn_ambient_temperature 150(2)
_diffrn_measured_fraction_theta_full 0.999
_diffrn_measured_fraction_theta_max 0.999
_diffrn_measurement_device_type 'Bruker SMART 1K CCD'
_diffrn_measurement_method '\w scans'
_diffrn_radiation_monochromator graphite
_diffrn_radiation_source 'fine-focus sealed tube'
_diffrn_radiation_type MoK\a
_diffrn_radiation_wavelength 0.71073
_diffrn_reflns_av_R_equivalents 0.1118
_diffrn_reflns_av_sigmaI/netI 0.1362
_diffrn_reflns_limit_h_max 16
_diffrn_reflns_limit_h_min -18
_diffrn_reflns_limit_k_max 6
_diffrn_reflns_limit_k_min -6
_diffrn_reflns_limit_l_max 25
_diffrn_reflns_limit_l_min -14
_diffrn_reflns_number 9466
_diffrn_reflns_theta_full 23.26
_diffrn_reflns_theta_max 23.26
_diffrn_reflns_theta_min 2.46
_diffrn_standards_decay_% 0
_diffrn_standards_number 0
_exptl_absorpt_coefficient_mu 0.077
_exptl_absorpt_correction_T_max 0.9916
_exptl_absorpt_correction_T_min 0.9863
_exptl_absorpt_correction_type multi-scan
_exptl_absorpt_process_details 'SADABS (Sheldrick, 2001)'
_exptl_crystal_colour colorless
_exptl_crystal_density_diffrn 1.255
_exptl_crystal_density_meas ?
_exptl_crystal_description block
_exptl_crystal_F_000 880
_exptl_crystal_size_max 0.18
_exptl_crystal_size_mid 0.13
_exptl_crystal_size_min 0.11
_refine_diff_density_max 0.213
_refine_diff_density_min -0.215
_refine_diff_density_rms 0.053
_refine_ls_extinction_coef 0.0077(12)
_refine_ls_extinction_expression Fc^*^=kFc[1+0.001xFc^2^\l^3^/sin(2\q)]^-1/4^
_refine_ls_extinction_method SHELXL
_refine_ls_goodness_of_fit_ref 1.034
_refine_ls_hydrogen_treatment constr
_refine_ls_matrix_type full
_refine_ls_number_parameters 290
_refine_ls_number_reflns 3169
_refine_ls_number_restraints 0
_refine_ls_restrained_S_all 1.034
_refine_ls_R_factor_all 0.1313
_refine_ls_R_factor_gt 0.0665
_refine_ls_shift/su_max 0.000
_refine_ls_shift/su_mean 0.000
_refine_ls_structure_factor_coef Fsqd
_refine_ls_weighting_details 'calc w=1/[\s^2^(Fo^2^)+(0.0376P)^2^+0.0000P] where P=(Fo^2^+2Fc^2^)/3'
_refine_ls_weighting_scheme calc
_refine_ls_wR_factor_gt 0.1228
_refine_ls_wR_factor_ref 0.1419
_reflns_number_gt 1847
_reflns_number_total 3169
_reflns_threshold_expression >2\s(I)
_cod_data_source_file jo070558qsi20070322_082747_2.cif
_cod_data_source_block 3B
_cod_depositor_comments
;
The following automatic conversions were performed:
'_symmetry_cell_setting' value 'Monoclinic' changed to 'monoclinic'
according to '/home/saulius/struct/CIF-dictionaries/cif_core.dic'
dictionary named 'cif_core.dic' version 2.4.1 from 2010-06-29.

Automatic conversion script
Id: cif_fix_enum 1527 2010-12-29 10:47:43Z saulius 
;
_cod_original_sg_symbol_H-M 'P 21/c'
_cod_database_code 4024109

loop_
_symmetry_equiv_pos_as_xyz
'x, y, z'
'-x, y+1/2, -z+1/2'
'-x, -y, -z'
'x, -y-1/2, z-1/2'

loop_
_atom_site_label
_atom_site_type_symbol
_atom_site_fract_x
_atom_site_fract_y
_atom_site_fract_z
_atom_site_U_iso_or_equiv
_atom_site_adp_type
_atom_site_occupancy
_atom_site_symmetry_multiplicity
_atom_site_calc_flag
_atom_site_refinement_flags
_atom_site_disorder_assembly
_atom_site_disorder_group
O1 O 0.15494(14) 0.8207(4) 0.10454(11) 0.0353(7) Uani 1 1 d . . .
O2 O 0.40294(15) 0.3626(4) 0.08654(12) 0.0429(8) Uani 1 1 d . . .
C1 C 0.2082(2) 0.4440(6) 0.10938(17) 0.0273(10) Uani 1 1 d . . .
H1 H 0.2000 0.3404 0.0744 0.033 Uiso 1 1 calc R . .
C2 C 0.3005(2) 0.5219(6) 0.12962(16) 0.0243(10) Uani 1 1 d . . .
H2 H 0.3046 0.6745 0.1486 0.029 Uiso 1 1 calc R . .
C3 C 0.3168(2) 0.3343(6) 0.17701(17) 0.0262(10) Uani 1 1 d . . .
H3 H 0.3377 0.1987 0.1594 0.031 Uiso 1 1 calc R . .
C4 C 0.2202(2) 0.3044(6) 0.16857(16) 0.0260(10) Uani 1 1 d . . .
H4 H 0.2029 0.1434 0.1603 0.031 Uiso 1 1 calc R . .
C5 C 0.1399(2) 0.6182(6) 0.09947(16) 0.0268(10) Uani 1 1 d . . .
C6 C 0.0525(2) 0.5382(6) 0.08698(16) 0.0238(9) Uani 1 1 d . . .
C7 C -0.0081(2) 0.6842(6) 0.09713(17) 0.0304(10) Uani 1 1 d . . .
H7 H 0.0077 0.8313 0.1122 0.037 Uiso 1 1 calc R . .
C8 C -0.0901(2) 0.6211(7) 0.08592(17) 0.0363(11) Uani 1 1 d . . .
H8 H -0.1302 0.7218 0.0946 0.044 Uiso 1 1 calc R . .
C9 C -0.1144(2) 0.4108(7) 0.06205(17) 0.0356(11) Uani 1 1 d . . .
H9 H -0.1715 0.3681 0.0530 0.043 Uiso 1 1 calc R . .
C10 C -0.0555(2) 0.2629(6) 0.05135(16) 0.0315(10) Uani 1 1 d . . .
H10 H -0.0720 0.1181 0.0350 0.038 Uiso 1 1 calc R . .
C11 C 0.0273(2) 0.3243(6) 0.06424(16) 0.0281(10) Uani 1 1 d . . .
H11 H 0.0676 0.2199 0.0576 0.034 Uiso 1 1 calc R . .
C12 C 0.3518(2) 0.5121(6) 0.08355(17) 0.0301(10) Uani 1 1 d . . .
C13 C 0.3374(2) 0.6777(6) 0.03339(17) 0.0295(10) Uani 1 1 d . . .
C14 C 0.2952(2) 0.8791(6) 0.03430(18) 0.0322(10) Uani 1 1 d . . .
H14 H 0.2735 0.9159 0.0673 0.039 Uiso 1 1 calc R . .
C15 C 0.2847(2) 1.0267(6) -0.01339(19) 0.0389(11) Uani 1 1 d . . .
H15 H 0.2576 1.1673 -0.0120 0.047 Uiso 1 1 calc R . .
C16 C 0.3126(3) 0.9737(7) -0.0621(2) 0.0507(13) Uani 1 1 d . . .
H16 H 0.3033 1.0743 -0.0950 0.061 Uiso 1 1 calc R . .
C17 C 0.3547(3) 0.7723(7) -0.0634(2) 0.0636(15) Uani 1 1 d . . .
H17 H 0.3752 0.7348 -0.0969 0.076 Uiso 1 1 calc R . .
C18 C 0.3664(3) 0.6267(7) -0.0158(2) 0.0470(12) Uani 1 1 d . . .
H18 H 0.3951 0.4883 -0.0168 0.056 Uiso 1 1 calc R . .
C19 C 0.3723(2) 0.3690(6) 0.23778(16) 0.0243(9) Uani 1 1 d . . .
C20 C 0.4206(2) 0.5608(6) 0.25363(17) 0.0276(10) Uani 1 1 d . . .
H20 H 0.4193 0.6764 0.2250 0.033 Uiso 1 1 calc R . .
C21 C 0.4710(2) 0.5863(7) 0.31065(18) 0.0327(10) Uani 1 1 d . . .
H21 H 0.5036 0.7192 0.3208 0.039 Uiso 1 1 calc R . .
C22 C 0.4739(2) 0.4209(7) 0.35261(18) 0.0354(10) Uani 1 1 d . . .
H22 H 0.5078 0.4395 0.3918 0.042 Uiso 1 1 calc R . .
C23 C 0.4270(2) 0.2267(6) 0.33708(18) 0.0375(11) Uani 1 1 d . . .
H23 H 0.4298 0.1095 0.3654 0.045 Uiso 1 1 calc R . .
C24 C 0.3763(2) 0.2029(6) 0.28059(18) 0.0336(10) Uani 1 1 d . . .
H24 H 0.3435 0.0703 0.2707 0.040 Uiso 1 1 calc R . .
C25 C 0.1819(2) 0.4059(6) 0.21508(16) 0.0265(9) Uani 1 1 d . . .
C26 C 0.2046(2) 0.6121(6) 0.24192(17) 0.0297(10) Uani 1 1 d . . .
H26 H 0.2466 0.6988 0.2310 0.036 Uiso 1 1 calc R . .
C27 C 0.1671(2) 0.6943(7) 0.28440(18) 0.0378(11) Uani 1 1 d . . .
H27 H 0.1842 0.8357 0.3028 0.045 Uiso 1 1 calc R . .
C28 C 0.1049(3) 0.5735(8) 0.30046(18) 0.0466(12) Uani 1 1 d . . .
H28 H 0.0792 0.6303 0.3298 0.056 Uiso 1 1 calc R . .
C29 C 0.0809(3) 0.3696(8) 0.27330(19) 0.0490(13) Uani 1 1 d . . .
H29 H 0.0374 0.2859 0.2834 0.059 Uiso 1 1 calc R . .
C30 C 0.1190(2) 0.2856(6) 0.23172(17) 0.0352(11) Uani 1 1 d . . .
H30 H 0.1023 0.1429 0.2140 0.042 Uiso 1 1 calc R . .

loop_
_atom_site_aniso_label
_atom_site_aniso_U_11
_atom_site_aniso_U_22
_atom_site_aniso_U_33
_atom_site_aniso_U_23
_atom_site_aniso_U_13
_atom_site_aniso_U_12
O1 0.0365(15) 0.0257(16) 0.0421(19) -0.0066(14) 0.0066(14) -0.0004(13)
O2 0.0434(16) 0.0467(18) 0.0380(19) 0.0026(15) 0.0091(15) 0.0196(15)
C1 0.030(2) 0.024(2) 0.025(3) -0.0089(19) 0.0012(19) 0.0024(18)
C2 0.028(2) 0.019(2) 0.024(3) -0.0079(18) 0.002(2) 0.0016(16)
C3 0.027(2) 0.020(2) 0.029(3) -0.0020(18) 0.0022(19) 0.0043(17)
C4 0.030(2) 0.013(2) 0.033(3) -0.0037(19) 0.0041(19) -0.0023(17)
C5 0.038(2) 0.024(2) 0.017(2) -0.0058(19) 0.0039(19) 0.0013(19)
C6 0.029(2) 0.021(2) 0.019(2) 0.0001(18) 0.0026(18) 0.0019(18)
C7 0.037(2) 0.025(2) 0.027(3) -0.0023(19) 0.004(2) -0.0001(19)
C8 0.028(2) 0.046(3) 0.031(3) -0.003(2) 0.001(2) 0.003(2)
C9 0.032(2) 0.043(3) 0.029(3) 0.006(2) 0.000(2) -0.004(2)
C10 0.037(3) 0.028(2) 0.027(3) -0.001(2) 0.003(2) -0.005(2)
C11 0.033(2) 0.025(2) 0.024(3) 0.0054(19) 0.0032(19) 0.0088(19)
C12 0.028(2) 0.031(2) 0.026(3) -0.005(2) -0.002(2) 0.006(2)
C13 0.031(2) 0.031(2) 0.026(3) -0.001(2) 0.006(2) -0.0029(19)
C14 0.035(2) 0.033(2) 0.028(3) -0.003(2) 0.006(2) -0.003(2)
C15 0.051(3) 0.028(2) 0.039(3) -0.002(2) 0.013(2) -0.007(2)
C16 0.086(3) 0.036(3) 0.037(3) 0.013(2) 0.028(3) -0.005(3)
C17 0.112(4) 0.041(3) 0.058(4) 0.009(3) 0.060(3) 0.007(3)
C18 0.062(3) 0.035(3) 0.055(3) 0.002(3) 0.034(3) -0.001(2)
C19 0.023(2) 0.024(2) 0.023(2) -0.0004(19) 0.0002(19) 0.0053(17)
C20 0.030(2) 0.027(2) 0.025(3) 0.001(2) 0.005(2) -0.0010(18)
C21 0.023(2) 0.040(3) 0.032(3) -0.004(2) 0.002(2) -0.0049(18)
C22 0.031(2) 0.050(3) 0.022(3) -0.003(2) 0.001(2) 0.001(2)
C23 0.042(2) 0.037(3) 0.031(3) 0.008(2) 0.003(2) 0.002(2)
C24 0.039(2) 0.024(2) 0.034(3) 0.006(2) 0.002(2) -0.0022(19)
C25 0.026(2) 0.026(2) 0.023(2) 0.004(2) -0.0011(19) -0.0016(19)
C26 0.032(2) 0.029(2) 0.028(3) -0.003(2) 0.006(2) 0.0007(19)
C27 0.043(3) 0.035(3) 0.031(3) -0.007(2) 0.001(2) 0.005(2)
C28 0.049(3) 0.064(3) 0.026(3) 0.001(3) 0.007(2) -0.001(2)
C29 0.050(3) 0.069(3) 0.028(3) 0.001(3) 0.011(2) -0.021(3)
C30 0.045(3) 0.036(2) 0.020(3) 0.000(2) 0.000(2) -0.010(2)

loop_
_atom_type_symbol
_atom_type_description
_atom_type_scat_dispersion_real
_atom_type_scat_dispersion_imag
_atom_type_scat_source
C C 0.0033 0.0016 'International Tables Vol C Tables 4.2.6.8 and 6.1.1.4'
H H 0.0000 0.0000 'International Tables Vol C Tables 4.2.6.8 and 6.1.1.4'
O O 0.0106 0.0060 'International Tables Vol C Tables 4.2.6.8 and 6.1.1.4'

loop_
_geom_angle_atom_site_label_1
_geom_angle_atom_site_label_2
_geom_angle_atom_site_label_3
_geom_angle
_geom_angle_site_symmetry_1
_geom_angle_site_symmetry_3
_geom_angle_publ_flag
C5 C1 C2 119.3(3) . . ?
C5 C1 C4 114.8(3) . . ?
C2 C1 C4 89.5(3) . . ?
C12 C2 C3 116.4(3) . . ?
C12 C2 C1 117.1(3) . . ?
C3 C2 C1 89.2(3) . . ?
C19 C3 C2 122.3(3) . . ?
C19 C3 C4 120.0(3) . . ?
C2 C3 C4 90.0(2) . . ?
C25 C4 C1 115.7(3) . . ?
C25 C4 C3 117.6(3) . . ?
C1 C4 C3 87.3(3) . . ?
O1 C5 C6 119.8(3) . . ?
O1 C5 C1 121.9(3) . . ?
C6 C5 C1 118.2(3) . . ?
C7 C6 C11 117.9(3) . . ?
C7 C6 C5 118.7(3) . . ?
C11 C6 C5 123.3(3) . . ?
C8 C7 C6 121.5(4) . . ?
C7 C8 C9 119.8(4) . . ?
C10 C9 C8 119.7(3) . . ?
C11 C10 C9 120.3(3) . . ?
C10 C11 C6 120.6(3) . . ?
O2 C12 C13 119.7(4) . . ?
O2 C12 C2 119.4(4) . . ?
C13 C12 C2 120.9(3) . . ?
C18 C13 C14 118.9(4) . . ?
C18 C13 C12 118.8(4) . . ?
C14 C13 C12 122.3(4) . . ?
C13 C14 C15 119.5(4) . . ?
C16 C15 C14 121.2(4) . . ?
C15 C16 C17 119.5(4) . . ?
C18 C17 C16 119.5(4) . . ?
C17 C18 C13 121.3(4) . . ?
C20 C19 C24 117.9(3) . . ?
C20 C19 C3 122.8(3) . . ?
C24 C19 C3 119.2(3) . . ?
C19 C20 C21 120.9(4) . . ?
C22 C21 C20 120.4(4) . . ?
C21 C22 C23 119.2(4) . . ?
C24 C23 C22 120.2(4) . . ?
C23 C24 C19 121.3(4) . . ?
C26 C25 C30 117.7(4) . . ?
C26 C25 C4 124.1(3) . . ?
C30 C25 C4 118.2(3) . . ?
C25 C26 C27 121.0(4) . . ?
C28 C27 C26 120.7(4) . . ?
C29 C28 C27 118.8(4) . . ?
C30 C29 C28 120.6(4) . . ?
C29 C30 C25 121.2(4) . . ?

loop_
_geom_bond_atom_site_label_1
_geom_bond_atom_site_label_2
_geom_bond_distance
_geom_bond_site_symmetry_2
_geom_bond_publ_flag
O1 C5 1.223(4) . ?
O2 C12 1.215(4) . ?
C1 C5 1.505(5) . ?
C1 C2 1.554(4) . ?
C1 C4 1.573(5) . ?
C2 C12 1.525(5) . ?
C2 C3 1.539(5) . ?
C3 C19 1.494(5) . ?
C3 C4 1.574(5) . ?
C4 C25 1.507(5) . ?
C5 C6 1.482(5) . ?
C6 C7 1.388(4) . ?
C6 C11 1.395(4) . ?
C7 C8 1.370(5) . ?
C8 C9 1.381(5) . ?
C9 C10 1.379(5) . ?
C10 C11 1.376(5) . ?
C12 C13 1.495(5) . ?
C13 C18 1.379(5) . ?
C13 C14 1.384(5) . ?
C14 C15 1.387(5) . ?
C15 C16 1.362(5) . ?
C16 C17 1.384(5) . ?
C17 C18 1.377(6) . ?
C19 C20 1.385(4) . ?
C19 C24 1.387(5) . ?
C20 C21 1.386(5) . ?
C21 C22 1.374(5) . ?
C22 C23 1.383(5) . ?
C23 C24 1.377(5) . ?
C25 C26 1.378(5) . ?
C25 C30 1.394(5) . ?
C26 C27 1.379(5) . ?
C27 C28 1.379(5) . ?
C28 C29 1.374(5) . ?
C29 C30 1.372(5) . ?

loop_
_geom_torsion_atom_site_label_1
_geom_torsion_atom_site_label_2
_geom_torsion_atom_site_label_3
_geom_torsion_atom_site_label_4
_geom_torsion
_geom_torsion_site_symmetry_1
_geom_torsion_site_symmetry_2
_geom_torsion_site_symmetry_3
_geom_torsion_site_symmetry_4
_geom_torsion_publ_flag
C5 C1 C2 C12 -106.9(4) . . . . ?
C4 C1 C2 C12 134.7(3) . . . . ?
C5 C1 C2 C3 133.6(3) . . . . ?
C4 C1 C2 C3 15.2(3) . . . . ?
C12 C2 C3 C19 98.5(4) . . . . ?
C1 C2 C3 C19 -141.4(3) . . . . ?
C12 C2 C3 C4 -135.3(3) . . . . ?
C1 C2 C3 C4 -15.2(3) . . . . ?
C5 C1 C4 C25 -17.7(4) . . . . ?
C2 C1 C4 C25 104.6(3) . . . . ?
C5 C1 C4 C3 -137.1(3) . . . . ?
C2 C1 C4 C3 -14.8(3) . . . . ?
C19 C3 C4 C25 25.3(4) . . . . ?
C2 C3 C4 C25 -102.7(3) . . . . ?
C19 C3 C4 C1 143.0(3) . . . . ?
C2 C3 C4 C1 15.0(3) . . . . ?
C2 C1 C5 O1 3.0(5) . . . . ?
C4 C1 C5 O1 107.4(4) . . . . ?
C2 C1 C5 C6 -173.1(3) . . . . ?
C4 C1 C5 C6 -68.8(4) . . . . ?
O1 C5 C6 C7 -17.3(5) . . . . ?
C1 C5 C6 C7 158.8(3) . . . . ?
O1 C5 C6 C11 161.3(4) . . . . ?
C1 C5 C6 C11 -22.5(5) . . . . ?
C11 C6 C7 C8 0.7(5) . . . . ?
C5 C6 C7 C8 179.4(4) . . . . ?
C6 C7 C8 C9 -2.3(6) . . . . ?
C7 C8 C9 C10 2.0(6) . . . . ?
C8 C9 C10 C11 -0.1(6) . . . . ?
C9 C10 C11 C6 -1.5(6) . . . . ?
C7 C6 C11 C10 1.2(5) . . . . ?
C5 C6 C11 C10 -177.4(3) . . . . ?
C3 C2 C12 O2 -1.0(5) . . . . ?
C1 C2 C12 O2 -104.8(4) . . . . ?
C3 C2 C12 C13 176.3(3) . . . . ?
C1 C2 C12 C13 72.6(4) . . . . ?
O2 C12 C13 C18 15.8(5) . . . . ?
C2 C12 C13 C18 -161.5(3) . . . . ?
O2 C12 C13 C14 -164.9(3) . . . . ?
C2 C12 C13 C14 17.8(5) . . . . ?
C18 C13 C14 C15 -1.5(5) . . . . ?
C12 C13 C14 C15 179.3(3) . . . . ?
C13 C14 C15 C16 2.4(6) . . . . ?
C14 C15 C16 C17 -2.2(7) . . . . ?
C15 C16 C17 C18 1.1(7) . . . . ?
C16 C17 C18 C13 -0.2(7) . . . . ?
C14 C13 C18 C17 0.4(6) . . . . ?
C12 C13 C18 C17 179.7(4) . . . . ?
C2 C3 C19 C20 -8.0(5) . . . . ?
C4 C3 C19 C20 -119.4(4) . . . . ?
C2 C3 C19 C24 172.2(3) . . . . ?
C4 C3 C19 C24 60.8(4) . . . . ?
C24 C19 C20 C21 -0.5(5) . . . . ?
C3 C19 C20 C21 179.7(3) . . . . ?
C19 C20 C21 C22 0.2(5) . . . . ?
C20 C21 C22 C23 0.9(5) . . . . ?
C21 C22 C23 C24 -1.7(5) . . . . ?
C22 C23 C24 C19 1.4(6) . . . . ?
C20 C19 C24 C23 -0.3(5) . . . . ?
C3 C19 C24 C23 179.5(3) . . . . ?
C1 C4 C25 C26 -61.9(5) . . . . ?
C3 C4 C25 C26 39.2(5) . . . . ?
C1 C4 C25 C30 117.4(3) . . . . ?
C3 C4 C25 C30 -141.5(3) . . . . ?
C30 C25 C26 C27 1.0(5) . . . . ?
C4 C25 C26 C27 -179.7(3) . . . . ?
C25 C26 C27 C28 -1.0(6) . . . . ?
C26 C27 C28 C29 -0.1(6) . . . . ?
C27 C28 C29 C30 1.2(6) . . . . ?
C28 C29 C30 C25 -1.2(6) . . . . ?
C26 C25 C30 C29 0.1(5) . . . . ?
C4 C25 C30 C29 -179.2(4) . . . . ?

loop_
_cod_related_entry_id
_cod_related_entry_database
_cod_related_entry_code
1 ChemSpider 248872
